data_2011348
loop_
_publ_author_name
'Tong, Ming-Liang'
'Chen, Xiao-Ming'
'Ng, Seik Weng'

_publ_section_title
;<i>catena</i>-Poly[[[bis(perchlorato-<i>O</i>)(1,10-phenanthroline-<i>N</i>,<i>N</i>')copper(II)]-\m-4,4'-bipyridine-<i>N</i>:<i>N</i>']
 monohydrate]
;
_journal_issue 9
_journal_name_full 'Acta Crystallographica Section C'
_journal_page_first e374
_journal_page_last e375
_journal_paper_doi 10.1107/S0108270100011057
_journal_volume 56
_journal_year 2000
_chemical_formula_iupac '[Cu (C12 H8 N2) (C10 H8 N2) (Cl O4)2], H2 O'
_chemical_formula_moiety 'C22 H6 Cl2 Cu N4 O8, H2 O'
_chemical_formula_sum 'C22 H18 Cl2 Cu N4 O9'
_chemical_formula_weight 616.84
_chemical_name_systematic
;
catena-(\m~2~-4,4'-bipyridine)(1,10-phenanthroline)(diperchlorato)copper(II)
 monohydrate
;
_space_group_IT_number 14
_symmetry_cell_setting monoclinic
_symmetry_space_group_name_Hall '-P 2yn'
_symmetry_space_group_name_H-M 'P 1 21/n 1'
_audit_creation_method SHELXL-97
_cell_angle_alpha 90.00
_cell_angle_beta 94.377(7)
_cell_angle_gamma 90.00
_cell_formula_units_Z 4
_cell_length_a 12.5530(10)
_cell_length_b 14.4169(9)
_cell_length_c 13.2205(9)
_cell_measurement_reflns_used 25
_cell_measurement_temperature 298(2)
_cell_measurement_theta_max 15
_cell_measurement_theta_min 7.5
_cell_volume 2385.6(3)
_computing_cell_refinement 'R3m Software'
_computing_data_collection 'R3m Software (Siemens, 1990)'
_computing_data_reduction 'R3m Software'
_computing_publication_material SHELXL97
_computing_structure_refinement 'SHELXL97 (Sheldrick, 1997)'
_computing_structure_solution 'SHELXS97 (Sheldrick, 1997)'
_diffrn_ambient_temperature 298(2)
_diffrn_measured_fraction_theta_full .999
_diffrn_measured_fraction_theta_max .999
_diffrn_measurement_device_type 'Siemens R3m'
_diffrn_measurement_method \w
_diffrn_radiation_monochromator graphite
_diffrn_radiation_source 'fine-focus sealed tube'
_diffrn_radiation_type MoK\a
_diffrn_radiation_wavelength .71073
_diffrn_reflns_av_R_equivalents .004
_diffrn_reflns_av_sigmaI/netI .0509
_diffrn_reflns_limit_h_max 14
_diffrn_reflns_limit_h_min 0
_diffrn_reflns_limit_k_max 17
_diffrn_reflns_limit_k_min 0
_diffrn_reflns_limit_l_max 15
_diffrn_reflns_limit_l_min -15
_diffrn_reflns_number 5775
_diffrn_reflns_theta_full 24.98
_diffrn_reflns_theta_max 24.98
_diffrn_reflns_theta_min 2.16
_diffrn_standards_decay_% none
_diffrn_standards_interval_count 120
_diffrn_standards_number 2
_exptl_absorpt_coefficient_mu 1.202
_exptl_absorpt_correction_T_max .665
_exptl_absorpt_correction_T_min .596
_exptl_absorpt_correction_type psi-scan
_exptl_absorpt_process_details '(North et al., 1968)'
_exptl_crystal_colour Blue
_exptl_crystal_density_diffrn 1.717
_exptl_crystal_density_method 'not measured'
_exptl_crystal_description Block
_exptl_crystal_F_000 1252
_exptl_crystal_size_max .42
_exptl_crystal_size_mid .36
_exptl_crystal_size_min .34
_refine_diff_density_max .608
_refine_diff_density_min -.772
_refine_ls_extinction_method none
_refine_ls_goodness_of_fit_ref 1.028
_refine_ls_hydrogen_treatment constr
_refine_ls_matrix_type full
_refine_ls_number_parameters 343
_refine_ls_number_reflns 4187
_refine_ls_number_restraints 12
_refine_ls_restrained_S_all 1.039
_refine_ls_R_factor_all .098
_refine_ls_R_factor_gt .061
_refine_ls_shift/su_max <0.001
_refine_ls_shift/su_mean .000
_refine_ls_structure_factor_coef Fsqd
_refine_ls_weighting_details 'calc w = 1/[\s^2^(Fo^2^)+(0.0826P)^2^+6.1274P] where P = (Fo^2^+2Fc^2^)/3'
_refine_ls_weighting_scheme calc
_refine_ls_wR_factor_ref .173
_reflns_number_gt 2883
_reflns_number_total 4185
_reflns_threshold_expression I>2\s(I)
_cod_data_source_file qa0341.cif
_cod_data_source_block I
_cod_depositor_comments
;
The following automatic conversions were performed:
'_symmetry_cell_setting' value 'Monoclinic' changed to 'monoclinic'
according to '/home/saulius/struct/CIF-dictionaries/cif_core.dic'
dictionary named 'cif_core.dic' version 2.4.1 from 2010-06-29.

Automatic conversion script
Id: cif_fix_enum 1527 2010-12-29 10:47:43Z saulius 

The following automatic conversions were performed:

'_symmetry_cell_setting' value 'Monoclinic' changed to 'monoclinic'
according to /home/saulius/struct/CIF-dictionaries/cif_core.dic
dictionary named 'cif_core.dic' version 2.4.1 from 2010-06-29.

Automatic conversion script
Id: cif_fix_values 1715 2011-07-08 13:25:40Z adriana 
;
_cod_original_cell_volume 2385.5(3)
_cod_original_sg_symbol_H-M 'P 21/n'
_cod_database_code 2011348
_cod_database_fobs_code 2011348

loop_
_symmetry_equiv_pos_as_xyz
'x, y, z'
'-x+1/2, y+1/2, -z+1/2'
'-x, -y, -z'
'x-1/2, -y-1/2, z-1/2'

loop_
_atom_site_label
_atom_site_fract_x
_atom_site_fract_y
_atom_site_fract_z
_atom_site_U_iso_or_equiv
_atom_site_adp_type
_atom_site_calc_flag
_atom_site_refinement_flags
_atom_site_occupancy
_atom_site_disorder_assembly
_atom_site_disorder_group
_atom_site_type_symbol
Cu1 .65192(6) .28804(5) -.05341(5) .0354(2) Uani d . 1 . . Cu
Cl1 .37450(10) .28470(10) -.08190(10) .0545(5) Uani d D 1 . . Cl
Cl2 .92690(10) .31410(10) -.17290(10) .0414(4) Uani d D 1 . . Cl
O1 .4694(3) .2999(3) -.0172(3) .0590(10) Uani d D 1 . . O
O2 .2859(5) .3216(6) -.0384(6) .128(3) Uani d D 1 . . O
O3 .3870(6) .3170(9) -.1773(5) .195(6) Uani d D 1 . . O
O4 .3615(8) .1882(4) -.0906(8) .161(4) Uani d D 1 . . O
O5 .8551(4) .2691(4) -.1112(4) .073(2) Uani d D 1 . . O
O6 .9684(5) .3926(3) -.1192(5) .087(2) Uani d D 1 . . O
O7 1.0114(5) .2548(4) -.1901(5) .100(2) Uani d D 1 . . O
O8 .8710(5) .3421(8) -.2629(5) .150(4) Uani d D 1 . . O
O1W .3530(10) .0485(9) .0770(10) .237(6) Uani d . 1 . . O
N1 .6253(4) .2262(3) -.1882(3) .0340(10) Uani d . 1 . . N
N2 .6331(4) .4039(3) -.1398(3) .0350(10) Uani d . 1 . . N
N3 .7026(4) .3591(3) .0719(3) .0350(10) Uani d . 1 . . N
N4 .8234(4) .6701(3) .4719(3) .0370(10) Uani d . 1 . . N
C1 .6174(5) .2871(4) -.2655(4) .0360(10) Uani d . 1 . . C
C2 .6203(5) .1362(4) -.2097(5) .046(2) Uani d . 1 . . C
C3 .6071(5) .1035(5) -.3084(6) .057(2) Uani d . 1 . . C
C4 .6001(6) .1642(5) -.3869(5) .057(2) Uani d . 1 . . C
C5 .6050(5) .2602(5) -.3676(5) .045(2) Uani d . 1 . . C
C6 .5973(6) .3303(7) -.4448(5) .066(2) Uani d . 1 . . C
C7 .6010(6) .4192(6) -.4196(5) .062(2) Uani d . 1 . . C
C8 .6118(5) .4494(4) -.3160(5) .044(2) Uani d . 1 . . C
C9 .6131(5) .5428(5) -.2833(6) .057(2) Uani d . 1 . . C
C10 .6220(6) .5637(5) -.1839(6) .057(2) Uani d . 1 . . C
C11 .6322(5) .4924(4) -.1137(5) .047(2) Uani d . 1 . . C
C12 .6215(4) .3823(4) -.2398(4) .0330(10) Uani d . 1 . . C
C13 .6464(5) .3570(4) .1532(4) .0400(10) Uani d . 1 . . C
C14 .6732(5) .4092(4) .2372(4) .0390(10) Uani d . 1 . . C
C15 .7589(4) .4688(4) .2402(4) .0340(10) Uani d . 1 . . C
C16 .8191(5) .4682(4) .1563(4) .041(2) Uani d . 1 . . C
C17 .7897(5) .4130(4) .0754(5) .044(2) Uani d . 1 . . C
C18 .7836(5) .5347(4) .3250(4) .0340(10) Uani d . 1 . . C
C19 .7010(5) .5811(4) .3667(4) .0390(10) Uani d . 1 . . C
C20 .7234(5) .6478(4) .4381(4) .042(2) Uani d . 1 . . C
C21 .9038(5) .6229(4) .4329(5) .046(2) Uani d . 1 . . C
C22 .8853(5) .5563(4) .3614(5) .048(2) Uani d . 1 . . C
H1W1 .3700 .0965 .0364 .050 Uiso d . 1 . . H
H1W2 .2991 .0760 .1074 .050 Uiso d . 1 . . H
H2 .6260 .0936 -.1567 .055 Uiso d R 1 . . H
H3 .6027 .0401 -.3208 .069 Uiso d R 1 . . H
H4 .5923 .1426 -.4533 .068 Uiso d R 1 . . H
H6 .5898 .3132 -.5128 .079 Uiso d R 1 . . H
H7 .5964 .4636 -.4708 .074 Uiso d R 1 . . H
H9 .6079 .5903 -.3310 .068 Uiso d R 1 . . H
H10 .6215 .6252 -.1625 .069 Uiso d R 1 . . H
H11 .6384 .5074 -.0451 .057 Uiso d R 1 . . H
H13 .5869 .3186 .1528 .048 Uiso d R 1 . . H
H14 .6330 .4047 .2932 .047 Uiso d R 1 . . H
H16 .8795 .5055 .1554 .050 Uiso d R 1 . . H
H17 .8318 .4127 .0205 .053 Uiso d R 1 . . H
H19 .6304 .5669 .3460 .046 Uiso d R 1 . . H
H20 .6669 .6791 .4645 .051 Uiso d R 1 . . H
H21 .9740 .6363 .4559 .055 Uiso d R 1 . . H
H22 .9426 .5250 .3366 .058 Uiso d R 1 . . H

loop_
_atom_site_aniso_label
_atom_site_aniso_U_11
_atom_site_aniso_U_22
_atom_site_aniso_U_33
_atom_site_aniso_U_12
_atom_site_aniso_U_13
_atom_site_aniso_U_23
Cu1 .0530(5) .0264(4) .0261(4) -.0060(3) -.0008(3) .0007(3)
Cl1 .0446(9) .0650(10) .0540(10) .0032(8) -.0010(10) .0036(9)
Cl2 .0442(9) .0432(9) .0379(8) -.0048(7) .0099(6) .0008(6)
O1 .044(3) .078(3) .054(3) -.004(2) .000(2) .000(3)
O2 .056(4) .198(8) .130(6) .026(4) .016(4) -.041(6)
O3 .085(5) .39(2) .103(6) .001(7) -.013(4) .137(8)
O4 .169(8) .096(6) .200(10) -.024(5) -.079(7) -.040(6)
O5 .074(4) .068(3) .081(4) -.021(3) .036(3) .009(3)
O6 .100(5) .050(3) .112(5) -.027(3) .024(4) -.011(3)
O7 .098(5) .081(4) .127(6) .030(4) .059(4) -.008(4)
O8 .094(5) .290(10) .063(4) -.021(6) -.018(4) .068(6)
O1W .220(10) .180(10) .32(2) .012(9) .080(10) .020(10)
N1 .041(3) .029(3) .031(2) -.006(2) .001(2) -.003(2)
N2 .041(3) .030(3) .034(3) -.004(2) .002(2) .000(2)
N3 .042(3) .036(3) .027(2) -.007(2) .005(2) -.003(2)
N4 .051(3) .031(3) .030(3) -.001(2) -.002(2) -.005(2)
C1 .035(3) .042(3) .031(3) .000(3) .005(2) .002(3)
C2 .049(4) .034(3) .054(4) -.008(3) -.001(3) -.009(3)
C3 .060(5) .050(4) .061(5) -.012(3) .003(4) -.024(4)
C4 .061(5) .072(5) .038(4) -.008(4) .002(3) -.024(4)
C5 .037(4) .062(4) .037(3) -.001(3) -.001(3) -.006(3)
C6 .073(5) .098(7) .027(4) .008(5) -.001(3) -.001(4)
C7 .065(5) .086(6) .035(4) .007(4) .002(3) .022(4)
C8 .034(3) .046(4) .050(4) .005(3) .005(3) .017(3)
C9 .059(4) .044(4) .068(5) .007(3) .009(4) .028(4)
C10 .062(5) .032(4) .078(6) .001(3) .006(4) .004(4)
C11 .051(4) .033(3) .058(4) -.004(3) .005(3) -.002(3)
C12 .026(3) .041(3) .035(3) .000(2) .009(2) .006(3)
C13 .045(4) .046(4) .028(3) -.015(3) .003(3) -.002(3)
C14 .042(3) .049(4) .026(3) -.012(3) .007(2) -.006(3)
C15 .035(3) .036(3) .031(3) -.001(3) .000(2) -.002(2)
C16 .034(3) .047(4) .044(3) -.013(3) .008(3) -.011(3)
C17 .038(4) .053(4) .042(4) -.009(3) .011(3) -.008(3)
C18 .042(3) .030(3) .030(3) -.004(3) .002(2) -.004(2)
C19 .037(3) .042(3) .037(3) -.004(3) .004(3) -.006(3)
C20 .049(4) .041(3) .038(3) .003(3) .008(3) -.008(3)
C21 .039(4) .044(4) .051(4) .007(3) -.012(3) -.015(3)
C22 .042(4) .048(4) .054(4) .008(3) -.004(3) -.020(3)

loop_
_atom_type_symbol
_atom_type_description
_atom_type_scat_dispersion_real
_atom_type_scat_dispersion_imag
_atom_type_scat_source
C C .0033 .0016 'International Tables Vol C Tables 4.2.6.8 and 6.1.1.4'
H H .0000 .0000 'International Tables Vol C Tables 4.2.6.8 and 6.1.1.4'
N N .0061 .0033 'International Tables Vol C Tables 4.2.6.8 and 6.1.1.4'
O O .0106 .0060 'International Tables Vol C Tables 4.2.6.8 and 6.1.1.4'
Cl Cl .1484 .1585 'International Tables Vol C Tables 4.2.6.8 and 6.1.1.4'
Cu Cu .3201 1.2651 'International Tables Vol C Tables 4.2.6.8 and 6.1.1.4'

loop_
_geom_angle_atom_site_label_1
_geom_angle_atom_site_label_2
_geom_angle_atom_site_label_3
_geom_angle_site_symmetry_1
_geom_angle_site_symmetry_3
_geom_angle
_geom_angle_publ_flag
N1 Cu1 N2 . . 82.0(2) yes
N1 Cu1 N3 . . 169.7(2) yes
N1 Cu1 N4 . 2_645 96.2(2) yes
N1 Cu1 O1 . . 96.5(2) yes
N1 Cu1 O5 . . 78.6(2) yes
N2 Cu1 N3 . . 93.5(2) yes
N2 Cu1 N4 . 2_645 177.0(2) yes
N2 Cu1 O1 . . 88.9(2) yes
N2 Cu1 O5 . . 89.8(2) yes
N3 Cu1 N4 . 2_645 87.9(2) yes
N3 Cu1 O1 . . 92.7(2) yes
N3 Cu1 O5 . . 92.2(2) yes
N4 Cu1 O1 2_645 . 93.7(2) yes
N4 Cu1 O5 2_645 . 87.5(2) yes
O1 Cu1 O5 . . 175.1(2) yes
O3 Cl1 O2 . . 113.6(6) no
O3 Cl1 O4 . . 106.5(7) no
O2 Cl1 O4 . . 108.7(6) no
O3 Cl1 O1 . . 110.5(4) no
O2 Cl1 O1 . . 110.4(4) no
O4 Cl1 O1 . . 106.7(4) no
O8 Cl2 O7 . . 112.2(5) no
O8 Cl2 O6 . . 109.8(5) no
O7 Cl2 O6 . . 108.5(4) no
O8 Cl2 O5 . . 108.9(4) no
O7 Cl2 O5 . . 109.8(4) no
O6 Cl2 O5 . . 107.6(3) no
Cl1 O1 Cu1 . . 129.7(3) no
Cl2 O5 Cu1 . . 139.7(3) no
C2 N1 C1 . . 118.4(5) no
C2 N1 Cu1 . . 128.9(4) no
C1 N1 Cu1 . . 112.6(4) no
C11 N2 C12 . . 118.3(5) no
C11 N2 Cu1 . . 130.7(4) no
C12 N2 Cu1 . . 111.0(4) no
C13 N3 C17 . . 117.8(5) no
C13 N3 Cu1 . . 120.1(4) no
C17 N3 Cu1 . . 122.1(4) no
C20 N4 C21 . . 117.4(5) no
C20 N4 Cu1 . 2_655 118.7(4) no
C21 N4 Cu1 . 2_655 122.5(4) no
N1 C1 C5 . . 123.2(6) no
N1 C1 C12 . . 116.9(5) no
C5 C1 C12 . . 119.9(5) no
N1 C2 C3 . . 122.2(6) no
C4 C3 C2 . . 119.9(7) no
C3 C4 C5 . . 119.7(6) no
C1 C5 C4 . . 116.5(6) no
C1 C5 C6 . . 119.2(6) no
C4 C5 C6 . . 124.3(6) no
C7 C6 C5 . . 120.3(7) no
C6 C7 C8 . . 122.2(7) no
C12 C8 C9 . . 116.2(6) no
C12 C8 C7 . . 118.4(6) no
C9 C8 C7 . . 125.4(6) no
C10 C9 C8 . . 120.7(6) no
C9 C10 C11 . . 119.0(6) no
N2 C11 C10 . . 123.0(6) no
N2 C12 C8 . . 122.8(5) no
N2 C12 C1 . . 117.2(5) no
C8 C12 C1 . . 120.0(5) no
N3 C13 C14 . . 122.2(5) no
C13 C14 C15 . . 120.8(5) no
C14 C15 C16 . . 116.5(5) no
C14 C15 C18 . . 122.7(5) no
C16 C15 C18 . . 120.8(5) no
C17 C16 C15 . . 119.9(5) no
C22 C18 C19 . . 117.2(5) no
C22 C18 C15 . . 123.3(5) no
C19 C18 C15 . . 119.4(5) no
C20 C19 C18 . . 119.8(6) no
N3 C17 C16 . . 122.6(5) no
N4 C20 C19 . . 122.6(6) no
N4 C21 C22 . . 122.0(6) no
C21 C22 C18 . . 120.9(6) no
H1W1 O1W H1W2 . . 99 no
N1 C2 H2 . . 118.9 no
C3 C2 H2 . . 118.8 no
C4 C3 H3 . . 120.0 no
C2 C3 H3 . . 120.1 no
C3 C4 H4 . . 120.3 no
C5 C4 H4 . . 120.0 no
C7 C6 H6 . . 119.9 no
C5 C6 H6 . . 119.8 no
C6 C7 H7 . . 118.9 no
C8 C7 H7 . . 118.9 no
C10 C9 H9 . . 119.6 no
C8 C9 H9 . . 119.7 no
C9 C10 H10 . . 120.6 no
C11 C10 H10 . . 120.4 no
N2 C11 H11 . . 118.5 no
C10 C11 H11 . . 118.5 no
N3 C13 H13 . . 118.9 no
C14 C13 H13 . . 118.8 no
C13 C14 H14 . . 119.7 no
C15 C14 H14 . . 119.5 no
C17 C16 H16 . . 120.0 no
C15 C16 H16 . . 120.0 no
N3 C17 H17 . . 118.7 no
C16 C17 H17 . . 118.7 no
C20 C19 H19 . . 120.1 no
C18 C19 H19 . . 120.1 no
N4 C20 H20 . . 118.7 no
C19 C20 H20 . . 118.6 no
N4 C21 H21 . . 119.1 no
C22 C21 H21 . . 118.9 no
C21 C22 H22 . . 119.6 no
C18 C22 H22 . . 119.5 no

loop_
_geom_bond_atom_site_label_1
_geom_bond_atom_site_label_2
_geom_bond_site_symmetry_2
_geom_bond_distance
_geom_bond_publ_flag
Cu1 N1 . 1.998(4) yes
Cu1 N2 . 2.028(5) yes
Cu1 N3 . 2.009(4) yes
Cu1 N4 2_645 2.025(5) yes
Cu1 O1 . 2.382(4) yes
Cu1 O5 . 2.731(5) yes
Cl1 O3 . 1.365(6) no
Cl1 O2 . 1.395(5) no
Cl1 O4 . 1.404(6) no
Cl1 O1 . 1.430(4) no
Cl2 O8 . 1.393(5) no
Cl2 O7 . 1.394(5) no
Cl2 O6 . 1.415(5) no
Cl2 O5 . 1.418(4) no
N1 C2 . 1.329(7) no
N1 C1 . 1.345(7) no
N2 C11 . 1.322(7) no
N2 C12 . 1.355(7) no
N3 C13 . 1.331(7) no
N3 C17 . 1.339(7) no
N4 C20 . 1.339(8) no
N4 C21 . 1.351(8) no
C1 C5 . 1.402(8) no
C1 C12 . 1.415(8) no
C2 C3 . 1.385(9) no
C3 C4 . 1.360(10) no
C4 C5 . 1.410(10) no
C5 C6 . 1.430(10) no
C6 C7 . 1.330(10) no
C7 C8 . 1.430(10) no
C8 C12 . 1.395(8) no
C8 C9 . 1.410(10) no
C9 C10 . 1.350(10) no
C10 C11 . 1.384(9) no
C13 C14 . 1.361(8) no
C14 C15 . 1.374(8) no
C15 C16 . 1.389(8) no
C15 C18 . 1.484(7) no
C16 C17 . 1.361(8) no
C18 C22 . 1.366(8) no
C18 C19 . 1.384(8) no
C19 C20 . 1.361(8) no
C21 C22 . 1.355(8) no
O1W H1W1 . .90 no
O1W H1W2 . .90 no
C2 H2 . .9300 no
C3 H3 . .9300 no
C4 H4 . .9300 no
C6 H6 . .9300 no
C7 H7 . .9300 no
C9 H9 . .9300 no
C10 H10 . .9301 no
C11 H11 . .9299 no
C13 H13 . .9301 no
C14 H14 . .9299 no
C16 H16 . .9301 no
C17 H17 . .9300 no
C19 H19 . .9299 no
C20 H20 . .9300 no
C21 H21 . .9300 no
C22 H22 . .9300 no

loop_
_geom_hbond_atom_site_label_D
_geom_hbond_atom_site_label_H
_geom_hbond_atom_site_label_A
_geom_hbond_site_symmetry_A
_geom_hbond_distance_DH
_geom_hbond_distance_HA
_geom_hbond_distance_DA
_geom_hbond_angle_DHA
_geom_hbond_publ_flag
O1W H1W1 O4 . .90 2.13 3.00(2) 159 yes
O1W H1W2 O8 4_566 .90 2.22 2.64(2) 108 yes

loop_
_geom_torsion_atom_site_label_1
_geom_torsion_atom_site_label_2
_geom_torsion_atom_site_label_3
_geom_torsion_atom_site_label_4
_geom_torsion_site_symmetry_1
_geom_torsion
_geom_torsion_publ_flag
O3 Cl1 O1 Cu1 . -38.3(7) no
O2 Cl1 O1 Cu1 . -164.9(5) no
O4 Cl1 O1 Cu1 . 77.1(6) no
N1 Cu1 O1 Cl1 . -11.1(4) no
N3 Cu1 O1 Cl1 . 164.1(4) no
N4 Cu1 O1 Cl1 2_645 -107.8(4) no
N2 Cu1 O1 Cl1 . 70.7(4) no
O5 Cu1 O1 Cl1 . -4(2) no
O8 Cl2 O5 Cu1 . -41.6(7) no
O7 Cl2 O5 Cu1 . -164.8(5) no
O6 Cl2 O5 Cu1 . 77.3(6) no
N1 Cu1 O5 Cl2 . 82.0(5) no
N3 Cu1 O5 Cl2 . -93.3(5) no
N4 Cu1 O5 Cl2 2_645 178.9(5) no
N2 Cu1 O5 Cl2 . .1(5) no
O1 Cu1 O5 Cl2 . 75(2) no
N3 Cu1 N1 C2 . 116.6(11) no
N4 Cu1 N1 C2 2_645 3.6(5) no
N2 Cu1 N1 C2 . -178.8(5) no
O1 Cu1 N1 C2 . -90.9(5) no
O5 Cu1 N1 C2 . 89.7(5) no
N3 Cu1 N1 C1 . -59.7(12) no
N4 Cu1 N1 C1 2_645 -172.8(4) no
N2 Cu1 N1 C1 . 4.8(4) no
O1 Cu1 N1 C1 . 92.8(4) no
O5 Cu1 N1 C1 . -86.6(4) no
N1 Cu1 N2 C11 . 176.3(6) no
N3 Cu1 N2 C11 . -13.0(6) no
N4 Cu1 N2 C11 2_645 -130(4) no
O1 Cu1 N2 C11 . 79.6(5) no
O5 Cu1 N2 C11 . -105.2(6) no
N1 Cu1 N2 C12 . -4.8(4) no
N3 Cu1 N2 C12 . 165.9(4) no
N4 Cu1 N2 C12 2_645 49(4) no
O1 Cu1 N2 C12 . -101.5(4) no
O5 Cu1 N2 C12 . 73.7(4) no
N1 Cu1 N3 C13 . -179.0(9) no
N4 Cu1 N3 C13 2_645 -65.3(5) no
N2 Cu1 N3 C13 . 117.4(5) no
O1 Cu1 N3 C13 . 28.3(5) no
O5 Cu1 N3 C13 . -152.7(5) no
N1 Cu1 N3 C17 . 4.0(10) no
N4 Cu1 N3 C17 2_645 117.9(5) no
N2 Cu1 N3 C17 . -59.4(5) no
O1 Cu1 N3 C17 . -148.5(5) no
O5 Cu1 N3 C17 . 30.5(5) no
C2 N1 C1 C5 . -.6(8) no
Cu1 N1 C1 C5 . 176.2(5) no
C2 N1 C1 C12 . 179.1(5) no
Cu1 N1 C1 C12 . -4.1(6) no
C1 N1 C2 C3 . -.1(9) no
Cu1 N1 C2 C3 . -176.3(5) no
N1 C2 C3 C4 . 1.0(10) no
C2 C3 C4 C5 . -1.0(10) no
N1 C1 C5 C4 . .6(9) no
C12 C1 C5 C4 . -179.1(6) no
N1 C1 C5 C6 . -180.0(6) no
C12 C1 C5 C6 . .3(9) no
C3 C4 C5 C1 . .0(10) no
C3 C4 C5 C6 . -179.3(7) no
C1 C5 C6 C7 . -1.0(10) no
C4 C5 C6 C7 . 178.9(7) no
C5 C6 C7 C8 . -1.0(10) no
C6 C7 C8 C12 . 2.0(10) no
C6 C7 C8 C9 . -178.0(7) no
C12 C8 C9 C10 . -1.0(10) no
C7 C8 C9 C10 . 179.0(6) no
C8 C9 C10 C11 . 1.0(10) no
C12 N2 C11 C10 . -1.3(9) no
Cu1 N2 C11 C10 . 177.5(5) no
C9 C10 C11 N2 . -1.0(10) no
C11 N2 C12 C8 . 1.9(8) no
Cu1 N2 C12 C8 . -177.2(4) no
C11 N2 C12 C1 . -176.9(5) no
Cu1 N2 C12 C1 . 4.0(6) no
C9 C8 C12 N2 . -.9(8) no
C7 C8 C12 N2 . 179.3(5) no
C9 C8 C12 C1 . 177.9(5) no
C7 C8 C12 C1 . -1.9(9) no
N1 C1 C12 N2 . .0(8) no
C5 C1 C12 N2 . 179.7(5) no
N1 C1 C12 C8 . -178.8(5) no
C5 C1 C12 C8 . .9(8) no
C17 N3 C13 C14 . 1.7(9) no
Cu1 N3 C13 C14 . -175.2(5) no
N3 C13 C14 C15 . 2.0(10) no
C13 C14 C15 C16 . -3.8(9) no
C13 C14 C15 C18 . 172.8(6) no
C14 C15 C16 C17 . 2.4(9) no
C18 C15 C16 C17 . -174.3(6) no
C13 N3 C17 C16 . -3.2(9) no
Cu1 N3 C17 C16 . 173.6(5) no
C15 C16 C17 N3 . 1.0(10) no
C14 C15 C18 C22 . 143.4(7) no
C16 C15 C18 C22 . -40.1(9) no
C14 C15 C18 C19 . -40.3(8) no
C16 C15 C18 C19 . 136.2(6) no
C22 C18 C19 C20 . 2.6(9) no
C15 C18 C19 C20 . -174.0(5) no
C21 N4 C20 C19 . -.5(9) no
Cu1 N4 C20 C19 2_655 166.6(5) no
C18 C19 C20 N4 . -1.3(9) no
C20 N4 C21 C22 . .9(9) no
Cu1 N4 C21 C22 2_655 -165.6(5) no
N4 C21 C22 C18 . 1.0(10) no
C19 C18 C22 C21 . -2.0(10) no
C15 C18 C22 C21 . 174.2(6) no
